data_1526715
loop_
_publ_author_name
'Suetsugu, Y.'
'Takahashi, Y.'
'Okamura, F.P.'
'Tanaka, J.'

_publ_section_title
;
 Structure analysis of A-type carbonate apatite by a single-crystal X-ray
 diffraction method
;
_journal_name_full 'Journal of Solid State Chemistry'
_journal_page_first 292
_journal_page_last 297
_journal_volume 155
_journal_year 2000
_chemical_formula_sum 'C1.637 Ca9.55 O26.991 P5.52'
_chemical_name_systematic 'Ca9.55 ((P O4)5.52 (C O3)0.48) (C O3)1.157'
_space_group_IT_number 174
_symmetry_space_group_name_Hall 'P -6'
_symmetry_space_group_name_H-M 'P -6'
_cell_angle_alpha 90
_cell_angle_beta 90
_cell_angle_gamma 120
_cell_formula_units_Z 1
_cell_length_a 9.48
_cell_length_b 9.48
_cell_length_c 6.898
_cell_volume 536.872
_citation_journal_id_ASTM JSSCBI
_cod_data_source_file Suetsugu_JSSCBI_2000_53.cif
_cod_data_source_block C1.637Ca9.55O26.991P5.52
_cod_original_cell_volume 536.8716
_cod_database_code 1526715

loop_
_symmetry_equiv_pos_as_xyz
x,y,z
-x+y,-x,-z
-y,x-y,z
x,y,-z
-x+y,-x,z
-y,x-y,-z

loop_
_atom_site_label
_atom_site_type_symbol
_atom_site_fract_x
_atom_site_fract_y
_atom_site_fract_z
_atom_site_occupancy
_atom_site_U_iso_or_equiv
C1 C+4 0.3708 0.4019 0 0.05 0.0
O8 O-2 0.1249 0.0239 0.3418 0.18 0.0
O5 O-2 0.2611 0.3542 0.1828 0.83 0.0
O3 O-2 0.4623 0.5875 0 0.97 0.0
P1 P+5 0.3708 0.4019 0 0.95 0.0
O2 O-2 0.5157 0.6712 0.5 0.84 0.0
Ca1 Ca+2 0.6667 0.3333 0.2487 1.02 0.0
O6 O-2 0.7377 0.6606 0.3283 1.11 0.0
O9 O-2 0.8729 -0.0276 0.3411 0.18 0.0
Ca3 Ca+2 0.7517 0.741 0 0.96 0.0
Ca2 Ca+2 0.3333 0.6667 0.2538 0.89 0.0
Ca4 Ca+2 0.2497 0.2608 0.5 0.95 0.0
P2 P+5 0.6285 0.5985 0.5 0.89 0.0
C2 C+4 0.6285 0.5985 0.5 0.11 0.0
O4 O-2 0.5305 0.4154 0.5 1.05 0.0
O7 O-2 0 0 0.0642 0.55 0.0
O1 O-2 0.4853 0.3326 0 1.17 0.0
C3 C+4 0 0 0.2491 0.54 0.0
